data_7127782
loop_
_publ_author_name
'Zhao, Jian-Qiang'
'Sun, Chen'
'Yue, Meng'
'Meng, Yan'
'Zhao, Xian-Mei'
'Zeng, Le-Ran'
'Chen, Guang'
'Yue, Cheng-Yang'
'Lei, Xiao-Wu'

_publ_section_title
;
 Lead chlorine cluster assembled one-dimensional halide with highly
 efficient broadband white-light emission.
;
_journal_issue 10
_journal_name_full 'Chemical communications (Cambridge, England)'
_journal_page_first 1218
_journal_page_last 1221
_journal_paper_doi 10.1039/d0cc05570k
_journal_volume 57
_journal_year 2021
_chemical_formula_moiety C20H44N8Cl10Pb3
_chemical_formula_sum 'C20 H44 Cl10 N8 Pb3'
_chemical_formula_weight 1372.70
_space_group_crystal_system monoclinic
_space_group_IT_number 15
_space_group_name_Hall '-C 2yc'
_space_group_name_H-M_alt 'C 1 2/c 1'
_atom_sites_solution_hydrogens geom
_atom_sites_solution_primary direct
_atom_sites_solution_secondary difmap
_audit_creation_method SHELXL-2018/3
_audit_update_record
;
2020-03-18 deposited with the CCDC.	2020-11-03 downloaded from the CCDC.
;
_cell_angle_alpha 90
_cell_angle_beta 97.014(2)
_cell_angle_gamma 90
_cell_formula_units_Z 4
_cell_length_a 20.069(3)
_cell_length_b 11.785(2)
_cell_length_c 16.398(3)
_cell_measurement_reflns_used 9922
_cell_measurement_temperature 296(2)
_cell_measurement_theta_max 24.29
_cell_measurement_theta_min 2.32
_cell_volume 3849.3(11)
_computing_cell_refinement 'APEX2 Software Suite (Bruker,2005)'
_computing_data_collection 'APEX2 Software Suite (Bruker,2005)'
_computing_data_reduction 'APEX2 Software Suite (Bruker,2005)'
_computing_structure_refinement 'SHELXL-2018/3 (Sheldrick, 2018)'
_computing_structure_solution 'SHELXL-2018/3 (Sheldrick, 2018)'
_diffrn_ambient_temperature 296(2)
_diffrn_measured_fraction_theta_full 1.000
_diffrn_measured_fraction_theta_max 0.993
_diffrn_measurement_device_type 'Bruker SMART CCD area detector'
_diffrn_measurement_method 'phi and omega scans'
_diffrn_radiation_type MoK\a
_diffrn_radiation_wavelength 0.71073
_diffrn_reflns_av_R_equivalents 0.0384
_diffrn_reflns_av_unetI/netI 0.0316
_diffrn_reflns_Laue_measured_fraction_full 1.000
_diffrn_reflns_Laue_measured_fraction_max 0.993
_diffrn_reflns_limit_h_max 25
_diffrn_reflns_limit_h_min -26
_diffrn_reflns_limit_k_max 15
_diffrn_reflns_limit_k_min -15
_diffrn_reflns_limit_l_max 21
_diffrn_reflns_limit_l_min -21
_diffrn_reflns_number 22504
_diffrn_reflns_point_group_measured_fraction_full 1.000
_diffrn_reflns_point_group_measured_fraction_max 0.993
_diffrn_reflns_theta_full 25.242
_diffrn_reflns_theta_max 27.691
_diffrn_reflns_theta_min 2.008
_diffrn_source 'fine-focus sealed tube'
_exptl_absorpt_coefficient_mu 13.809
_exptl_absorpt_correction_T_max 0.7291
_exptl_absorpt_correction_T_min 0.3993
_exptl_absorpt_correction_type multi-scan
_exptl_absorpt_process_details 'SADABS; Bruker, 2000'
_exptl_crystal_colour colorless
_exptl_crystal_density_diffrn 2.369
_exptl_crystal_density_method 'not measured'
_exptl_crystal_description block
_exptl_crystal_F_000 2544
_exptl_crystal_size_max 0.200
_exptl_crystal_size_mid 0.200
_exptl_crystal_size_min 0.150
_refine_diff_density_max 1.107
_refine_diff_density_min -0.841
_refine_diff_density_rms 0.119
_refine_ls_extinction_method none
_refine_ls_goodness_of_fit_ref 1.033
_refine_ls_hydrogen_treatment constr
_refine_ls_matrix_type full
_refine_ls_number_parameters 183
_refine_ls_number_reflns 4482
_refine_ls_number_restraints 0
_refine_ls_restrained_S_all 1.033
_refine_ls_R_factor_all 0.0339
_refine_ls_R_factor_gt 0.0244
_refine_ls_shift/su_max 0.001
_refine_ls_shift/su_mean 0.000
_refine_ls_structure_factor_coef Fsqd
_refine_ls_weighting_details 'w=1/[\s^2^(Fo^2^)+(0.0219P)^2^+2.9401P] where P=(Fo^2^+2Fc^2^)/3'
_refine_ls_weighting_scheme calc
_refine_ls_wR_factor_gt 0.0499
_refine_ls_wR_factor_ref 0.0521
_reflns_Friedel_coverage 0.000
_reflns_number_gt 3758
_reflns_number_total 4482
_reflns_threshold_expression 'I > 2\s(I)'
_cod_data_source_file d0cc05570k2.cif
_cod_data_source_block C20H44N8Cl10Pb3
_cod_depositor_comments 'Adding full bibliography for 7127782.cif.'
_cod_original_cell_volume 3849.4(11)
_cod_original_sg_symbol_H-M 'C 2/c'
_cod_database_code 7127782
_shelx_shelxl_version_number 2018/3
_shelx_space_group_comment
;
The symmetry employed for this shelxl refinement is uniquely defined
by the following loop, which should always be used as a source of
symmetry information in preference to the above space-group names.
They are only intended as comments.
;
_shelx_estimated_absorpt_t_min 0.169
_shelx_estimated_absorpt_t_max 0.231

loop_
_space_group_symop_operation_xyz
'x, y, z'
'-x, y, -z+1/2'
'x+1/2, y+1/2, z'
'-x+1/2, y+1/2, -z+1/2'
'-x, -y, -z'
'x, -y, z-1/2'
'-x+1/2, -y+1/2, -z'
'x+1/2, -y+1/2, z-1/2'

loop_
_atom_site_label
_atom_site_type_symbol
_atom_site_fract_x
_atom_site_fract_y
_atom_site_fract_z
_atom_site_U_iso_or_equiv
_atom_site_adp_type
_atom_site_occupancy
_atom_site_site_symmetry_order
_atom_site_calc_flag
_atom_site_refinement_flags_posn
_atom_site_refinement_flags_adp
_atom_site_refinement_flags_occupancy
_atom_site_disorder_assembly
_atom_site_disorder_group
Pb1 Pb 0.500000 0.60999(2) 0.250000 0.03146(7) Uani 1 2 d S T P . .
Pb2 Pb 0.55180(2) 0.91069(2) 0.36056(2) 0.03279(6) Uani 1 1 d . . . . .
Cl1 Cl 0.58169(5) 0.80458(9) 0.20405(7) 0.0396(3) Uani 1 1 d . . . . .
Cl2 Cl 0.68391(6) 0.98509(11) 0.38531(8) 0.0556(3) Uani 1 1 d . . . . .
Cl3 Cl 0.40750(7) 0.47067(12) 0.31538(8) 0.0564(3) Uani 1 1 d . . . . .
Cl4 Cl 0.500000 1.08521(15) 0.250000 0.0579(5) Uani 1 2 d S T P . .
Cl5 Cl 0.58082(6) 0.67129(14) 0.40514(8) 0.0630(4) Uani 1 1 d . . . . .
Cl6 Cl 0.500000 1.000000 0.500000 0.0715(6) Uani 1 2 d S . P . .
N1 N 0.31496(19) 0.6555(3) 0.5828(2) 0.0398(9) Uani 1 1 d . . . . .
N2 N 0.22843(17) 0.4646(3) 0.6560(2) 0.0387(9) Uani 1 1 d . . . . .
N3 N 0.3742(3) 0.5953(4) 0.4802(3) 0.0634(13) Uani 1 1 d . . . . .
H3A H 0.373113 0.560848 0.433803 0.076 Uiso 1 1 calc R U . . .
N4 N 0.2581(2) 0.2789(4) 0.6398(3) 0.0647(13) Uani 1 1 d . . . . .
H4A H 0.288977 0.228194 0.648918 0.078 Uiso 1 1 calc R U . . .
C1 C 0.3200(3) 0.6036(4) 0.5134(3) 0.0499(13) Uani 1 1 d . . . . .
H1A H 0.281458 0.570409 0.486288 0.060 Uiso 1 1 calc R U . . .
C2 C 0.2508(2) 0.6621(4) 0.6176(3) 0.0551(14) Uani 1 1 d . . . . .
H2A H 0.214386 0.648870 0.574036 0.066 Uiso 1 1 calc R U . . .
H2B H 0.245583 0.738216 0.638406 0.066 Uiso 1 1 calc R U . . .
C3 C 0.3741(2) 0.7074(5) 0.6287(3) 0.0510(13) Uani 1 1 d . . . . .
H3B H 0.362789 0.782910 0.646126 0.061 Uiso 1 1 calc R U . . .
H3C H 0.388038 0.662743 0.677461 0.061 Uiso 1 1 calc R U . . .
C4 C 0.2713(2) 0.3817(5) 0.6654(3) 0.0512(13) Uani 1 1 d . . . . .
H4B H 0.313903 0.396797 0.692195 0.061 Uiso 1 1 calc R U . . .
C5 C 0.2451(2) 0.5784(4) 0.6858(3) 0.0483(12) Uani 1 1 d . . . . .
H5A H 0.287376 0.576063 0.721482 0.058 Uiso 1 1 calc R U . . .
H5B H 0.210781 0.604253 0.718342 0.058 Uiso 1 1 calc R U . . .
C6 C 0.1937(3) 0.2459(5) 0.5965(4) 0.0660(16) Uani 1 1 d . . . . .
H6A H 0.183796 0.167841 0.609502 0.079 Uiso 1 1 calc R U . . .
H6B H 0.194873 0.251432 0.537632 0.079 Uiso 1 1 calc R U . . .
C7 C 0.1600(2) 0.4436(4) 0.6171(3) 0.0545(14) Uani 1 1 d . . . . .
H7A H 0.156398 0.466921 0.559957 0.065 Uiso 1 1 calc R U . . .
H7B H 0.128922 0.489069 0.644089 0.065 Uiso 1 1 calc R U . . .
C8 C 0.4369(3) 0.6413(6) 0.5175(4) 0.081(2) Uani 1 1 d . . . . .
H8A H 0.465994 0.579708 0.538824 0.097 Uiso 1 1 calc R U . . .
H8B H 0.458715 0.680514 0.475946 0.097 Uiso 1 1 calc R U . . .
C9 C 0.4288(4) 0.7148(10) 0.5796(6) 0.151(5) Uani 1 1 d . . . . .
H9A H 0.426802 0.790245 0.555750 0.181 Uiso 1 1 calc R U . . .
H9B H 0.469797 0.711542 0.617497 0.181 Uiso 1 1 calc R U . . .
C10 C 0.1413(3) 0.3216(5) 0.6215(3) 0.0639(15) Uiso 1 1 d . . . . .
H10A H 0.133648 0.303430 0.677262 0.077 Uiso 1 1 calc R U . . .
H10B H 0.099647 0.308540 0.585992 0.077 Uiso 1 1 calc R U . . .

loop_
_atom_site_aniso_label
_atom_site_aniso_U_11
_atom_site_aniso_U_22
_atom_site_aniso_U_33
_atom_site_aniso_U_23
_atom_site_aniso_U_13
_atom_site_aniso_U_12
Pb1 0.02607(12) 0.02982(13) 0.03888(13) 0.000 0.00553(9) 0.000
Pb2 0.02979(9) 0.03682(10) 0.03175(9) -0.00445(7) 0.00371(6) 0.00240(7)
Cl1 0.0337(6) 0.0393(6) 0.0483(6) 0.0001(5) 0.0152(5) -0.0060(5)
Cl2 0.0353(7) 0.0579(8) 0.0715(9) -0.0177(7) -0.0014(6) -0.0012(6)
Cl3 0.0628(8) 0.0582(8) 0.0502(7) -0.0064(6) 0.0150(6) -0.0297(7)
Cl4 0.0682(13) 0.0375(10) 0.0701(12) 0.000 0.0169(10) 0.000
Cl5 0.0382(7) 0.0933(11) 0.0584(8) 0.0312(8) 0.0099(6) 0.0089(7)
Cl6 0.0640(13) 0.1054(18) 0.0450(11) -0.0185(11) 0.0058(9) 0.0302(12)
N1 0.038(2) 0.038(2) 0.042(2) 0.0010(18) 0.0016(17) -0.0061(17)
N2 0.027(2) 0.046(2) 0.044(2) 0.0090(18) 0.0089(16) 0.0060(17)
N3 0.079(4) 0.069(3) 0.044(3) -0.009(2) 0.018(3) -0.006(3)
N4 0.042(3) 0.049(3) 0.106(4) 0.010(3) 0.018(3) 0.020(2)
C1 0.063(4) 0.041(3) 0.043(3) 0.002(2) -0.005(3) -0.014(2)
C2 0.040(3) 0.045(3) 0.080(4) 0.007(3) 0.005(3) 0.011(2)
C3 0.050(3) 0.055(3) 0.047(3) -0.012(2) 0.003(2) -0.011(3)
C4 0.027(3) 0.061(4) 0.068(4) 0.008(3) 0.012(2) 0.009(2)
C5 0.032(3) 0.061(3) 0.052(3) -0.001(3) 0.008(2) 0.007(2)
C6 0.057(4) 0.052(4) 0.093(5) 0.003(3) 0.024(3) -0.004(3)
C7 0.031(3) 0.058(3) 0.072(4) 0.007(3) -0.004(2) 0.007(2)
C8 0.070(5) 0.106(5) 0.075(4) 0.000(4) 0.035(4) -0.013(4)
C9 0.063(5) 0.242(12) 0.155(8) -0.123(9) 0.041(5) -0.055(6)

loop_
_atom_type_symbol
_atom_type_description
_atom_type_scat_dispersion_real
_atom_type_scat_dispersion_imag
_atom_type_scat_source
C C 0.0033 0.0016 'International Tables Vol C Tables 4.2.6.8 and 6.1.1.4'
H H 0.0000 0.0000 'International Tables Vol C Tables 4.2.6.8 and 6.1.1.4'
N N 0.0061 0.0033 'International Tables Vol C Tables 4.2.6.8 and 6.1.1.4'
Cl Cl 0.1484 0.1585 'International Tables Vol C Tables 4.2.6.8 and 6.1.1.4'
Pb Pb -3.3944 10.1111 'International Tables Vol C Tables 4.2.6.8 and 6.1.1.4'

loop_
_geom_angle_atom_site_label_1
_geom_angle_atom_site_label_2
_geom_angle_atom_site_label_3
_geom_angle
_geom_angle_site_symmetry_1
_geom_angle_site_symmetry_3
_geom_angle_publ_flag
Cl3 Pb1 Cl3 107.86(6) . 2_655 ?
Cl3 Pb1 Cl5 98.90(4) . 2_655 ?
Cl3 Pb1 Cl5 97.76(4) 2_655 2_655 ?
Cl3 Pb1 Cl5 97.76(4) . . ?
Cl3 Pb1 Cl5 98.90(4) 2_655 . ?
Cl5 Pb1 Cl5 151.51(6) 2_655 . ?
Cl3 Pb1 Cl1 165.10(4) . . ?
Cl3 Pb1 Cl1 86.74(4) 2_655 . ?
Cl5 Pb1 Cl1 81.59(4) 2_655 . ?
Cl5 Pb1 Cl1 76.47(4) . . ?
Cl3 Pb1 Cl1 86.74(4) . 2_655 ?
Cl3 Pb1 Cl1 165.10(4) 2_655 2_655 ?
Cl5 Pb1 Cl1 76.47(4) 2_655 2_655 ?
Cl5 Pb1 Cl1 81.59(4) . 2_655 ?
Cl1 Pb1 Cl1 78.87(4) . 2_655 ?
Cl2 Pb2 Cl6 101.72(3) . . ?
Cl2 Pb2 Cl4 97.62(3) . . ?
Cl6 Pb2 Cl4 95.97(2) . . ?
Cl2 Pb2 Cl5 96.29(4) . . ?
Cl6 Pb2 Cl5 103.66(3) . . ?
Cl4 Pb2 Cl5 153.03(4) . . ?
Cl2 Pb2 Cl1 88.24(3) . . ?
Cl6 Pb2 Cl1 169.98(2) . . ?
Cl4 Pb2 Cl1 81.45(3) . . ?
Cl5 Pb2 Cl1 76.00(4) . . ?
Cl2 Pb2 Cl1 166.00(3) . 2_655 ?
Cl6 Pb2 Cl1 92.28(2) . 2_655 ?
Cl4 Pb2 Cl1 80.63(3) . 2_655 ?
Cl5 Pb2 Cl1 80.30(3) . 2_655 ?
Cl1 Pb2 Cl1 77.76(3) . 2_655 ?
Pb1 Cl1 Pb2 85.99(3) . . ?
Pb1 Cl1 Pb2 85.15(3) . 2_655 ?
Pb2 Cl1 Pb2 82.27(3) . 2_655 ?
Pb2 Cl4 Pb2 87.72(5) . 2_655 ?
Pb1 Cl5 Pb2 87.09(3) . . ?
Pb2 Cl6 Pb2 180.0 5_676 . ?
C1 N1 C3 120.0(4) . . ?
C1 N1 C2 121.7(4) . . ?
C3 N1 C2 118.2(4) . . ?
C4 N2 C5 122.2(4) . . ?
C4 N2 C7 119.8(4) . . ?
C5 N2 C7 117.9(4) . . ?
C1 N3 C8 122.4(5) . . ?
C1 N3 H3A 118.8 . . ?
C8 N3 H3A 118.8 . . ?
C4 N4 C6 122.8(4) . . ?
C4 N4 H4A 118.6 . . ?
C6 N4 H4A 118.6 . . ?
N3 C1 N1 124.5(5) . . ?
N3 C1 H1A 117.7 . . ?
N1 C1 H1A 117.7 . . ?
N1 C2 C5 113.7(4) . . ?
N1 C2 H2A 108.8 . . ?
C5 C2 H2A 108.8 . . ?
N1 C2 H2B 108.8 . . ?
C5 C2 H2B 108.8 . . ?
H2A C2 H2B 107.7 . . ?
C9 C3 N1 111.4(5) . . ?
C9 C3 H3B 109.4 . . ?
N1 C3 H3B 109.4 . . ?
C9 C3 H3C 109.4 . . ?
N1 C3 H3C 109.4 . . ?
H3B C3 H3C 108.0 . . ?
N2 C4 N4 123.9(5) . . ?
N2 C4 H4B 118.0 . . ?
N4 C4 H4B 118.0 . . ?
N2 C5 C2 112.9(4) . . ?
N2 C5 H5A 109.0 . . ?
C2 C5 H5A 109.0 . . ?
N2 C5 H5B 109.0 . . ?
C2 C5 H5B 109.0 . . ?
H5A C5 H5B 107.8 . . ?
N4 C6 C10 109.0(5) . . ?
N4 C6 H6A 109.9 . . ?
C10 C6 H6A 109.9 . . ?
N4 C6 H6B 109.9 . . ?
C10 C6 H6B 109.9 . . ?
H6A C6 H6B 108.3 . . ?
N2 C7 C10 111.8(4) . . ?
N2 C7 H7A 109.3 . . ?
C10 C7 H7A 109.3 . . ?
N2 C7 H7B 109.3 . . ?
C10 C7 H7B 109.3 . . ?
H7A C7 H7B 107.9 . . ?
C9 C8 N3 112.3(6) . . ?
C9 C8 H8A 109.1 . . ?
N3 C8 H8A 109.1 . . ?
C9 C8 H8B 109.1 . . ?
N3 C8 H8B 109.1 . . ?
H8A C8 H8B 107.9 . . ?
C8 C9 C3 123.3(7) . . ?
C8 C9 H9A 106.5 . . ?
C3 C9 H9A 106.5 . . ?
C8 C9 H9B 106.5 . . ?
C3 C9 H9B 106.5 . . ?
H9A C9 H9B 106.5 . . ?
C6 C10 C7 112.2(5) . . ?
C6 C10 H10A 109.2 . . ?
C7 C10 H10A 109.2 . . ?
C6 C10 H10B 109.2 . . ?
C7 C10 H10B 109.2 . . ?
H10A C10 H10B 107.9 . . ?

loop_
_geom_bond_atom_site_label_1
_geom_bond_atom_site_label_2
_geom_bond_distance
_geom_bond_site_symmetry_2
_geom_bond_publ_flag
Pb1 Cl3 2.7889(12) . ?
Pb1 Cl3 2.7889(12) 2_655 ?
Pb1 Cl5 2.9353(15) 2_655 ?
Pb1 Cl5 2.9354(15) . ?
Pb1 Cl1 2.9693(11) . ?
Pb1 Cl1 2.9693(11) 2_655 ?
Pb2 Cl2 2.7749(13) . ?
Pb2 Cl6 2.8279(4) . ?
Pb2 Cl4 2.8526(13) . ?
Pb2 Cl5 2.9547(16) . ?
Pb2 Cl1 2.9809(12) . ?
Pb2 Cl1 3.0283(12) 2_655 ?
N1 C1 1.307(6) . ?
N1 C3 1.460(6) . ?
N1 C2 1.472(6) . ?
N2 C4 1.298(6) . ?
N2 C5 1.453(6) . ?
N2 C7 1.462(6) . ?
N3 C1 1.279(7) . ?
N3 C8 1.436(8) . ?
N3 H3A 0.8600 . ?
N4 C4 1.299(7) . ?
N4 C6 1.451(7) . ?
N4 H4A 0.8600 . ?
C1 H1A 0.9300 . ?
C2 C5 1.507(7) . ?
C2 H2A 0.9700 . ?
C2 H2B 0.9700 . ?
C3 C9 1.440(9) . ?
C3 H3B 0.9700 . ?
C3 H3C 0.9700 . ?
C4 H4B 0.9300 . ?
C5 H5A 0.9700 . ?
C5 H5B 0.9700 . ?
C6 C10 1.475(7) . ?
C6 H6A 0.9700 . ?
C6 H6B 0.9700 . ?
C7 C10 1.491(7) . ?
C7 H7A 0.9700 . ?
C7 H7B 0.9700 . ?
C8 C9 1.362(9) . ?
C8 H8A 0.9700 . ?
C8 H8B 0.9700 . ?
C9 H9A 0.9700 . ?
C9 H9B 0.9700 . ?
C10 H10A 0.9700 . ?
C10 H10B 0.9700 . ?
